data_1530174
loop_
_publ_author_name
'Klevtsova, R.F.'
'Glinskaya, L.A.'
'Pasechnyuk, N.P.'

_publ_section_title
;
 Crystal structure of the binary molybdates K8 Zr (Mo O4)6 and K8 Hf (Mo
 O4)6
;
_journal_name_full Kristallografiya
_journal_page_first 1191
_journal_page_last 1195
_journal_volume 22
_journal_year 1977
_chemical_formula_sum 'K8 Mo6 O24 Zr'
_chemical_name_systematic 'K8 Zr (Mo O4)6'
_space_group_IT_number 14
_symmetry_space_group_name_Hall '-P 2ybc'
_symmetry_space_group_name_H-M 'P 1 21/c 1'
_cell_angle_alpha 90
_cell_angle_beta 119
_cell_angle_gamma 90
_cell_formula_units_Z 2
_cell_length_a 10.2
_cell_length_b 11.85
_cell_length_c 13.12
_cell_volume 1386.985
_citation_journal_id_ASTM KRISAJ
_cod_data_source_file Klevtsova_KRISAJ_1977_343.cif
_cod_data_source_block K8Mo6O24Zr1
_cod_original_cell_volume 1386.984
_cod_original_formula_sum 'K8 Mo6 O24 Zr1'
_cod_database_code 1530174

loop_
_symmetry_equiv_pos_as_xyz
x,y,z
-x,y+1/2,-z+1/2
-x,-y,-z
x,-y-1/2,z-1/2

loop_
_atom_site_label
_atom_site_type_symbol
_atom_site_fract_x
_atom_site_fract_y
_atom_site_fract_z
_atom_site_occupancy
_atom_site_U_iso_or_equiv
O3 O-2 0.074 0.343 -0.079 1 0.0
O1 O-2 -0.02 0.171 0.024 1 0.0
O9 O-2 0.547 0.017 0.151 1 0.0
O11 O-2 0.392 0.18 0.217 1 0.0
O7 O-2 0.333 -0.025 0.412 1 0.0
O5 O-2 0.079 -0.026 0.175 1 0.0
K3 K+1 0.392 0.7807 0.073 1 0.0
O8 O-2 0.172 -0.229 0.349 1 0.0
K4 K+1 0.366 0.4293 0.1091 1 0.0
Mo2 Mo+6 0.2327 -0.105 0.2948 1 0.0
Mo3 Mo+6 0.387 0.1081 0.0986 1 0.0
O12 O-2 0.215 0.031 0.019 1 0.0
Mo1 Mo+6 -0.0135 0.3212 0.0055 1 0.0
Zr1 Zr+4 0 0 0 1 0.0
O2 O-2 -0.193 0.38 -0.07 1 0.0
O10 O-2 0.404 0.203 0.006 1 0.0
O6 O-2 0.354 -0.152 0.244 1 0.0
K2 K+1 0.1657 0.5549 0.2845 1 0.0
O4 O-2 0.094 0.39 0.142 1 0.0
K1 K+1 0.1878 0.2055 0.2928 1 0.0
